data_2006109
loop_
_publ_author_name
'Brunskill, Andrew P. J.'
'Thompson, Hugh W.'
'Lalancette, Roger A.'

_publ_section_title
;
 Catemeric Hydrogen Bonding in a \g-Keto Acid:
 (+-)-2a,3,4,5-Tetrahydro-1(2<i>H</i>)-oxoacenaphthylene-2a-carboxylic
 Acid
;
_journal_issue 5
_journal_name_full 'Acta Crystallographica Section C'
_journal_page_first 599
_journal_page_last 601
_journal_paper_doi 10.1107/S0108270196015144
_journal_volume 53
_journal_year 1997
_chemical_formula_analytical 'C13 H12 O3'
_chemical_formula_moiety 'C13 H12 O3'
_chemical_formula_structural 'C13 H12 O3'
_chemical_formula_sum 'C13 H12 O3'
_chemical_formula_weight 216.23
_chemical_melting_point 448
_chemical_name_systematic
;
 (+/-)-4,5-Dihydro-1-oxo-2a(3H)-acenaphthylenecarboxylic acid
;
_space_group_IT_number 14
_symmetry_cell_setting monoclinic
_symmetry_space_group_name_Hall '-P 2yn'
_symmetry_space_group_name_H-M 'P 1 21/n 1'
_audit_creation_method SHELXL
_cell_angle_alpha 90
_cell_angle_beta 98.83(2)
_cell_angle_gamma 90
_cell_formula_units_Z 4
_cell_length_a 6.7800(10)
_cell_length_b 10.229(3)
_cell_length_c 15.991(2)
_cell_measurement_reflns_used 21
_cell_measurement_temperature 293(2)
_cell_measurement_theta_max 18.2
_cell_measurement_theta_min 6.5
_cell_volume 1095.9(4)
_computing_cell_refinement XSCANS
_computing_data_collection 'XSCANS (Siemens,  1991)'
_computing_data_reduction XSCANS
_computing_molecular_graphics SHELXTL
_computing_publication_material SHELXTL
_computing_structure_refinement SHELXTL
_computing_structure_solution 'SHELXTL (Sheldrick, 1994)'
_diffrn_ambient_temperature 298(2)
_diffrn_measurement_device 'Siemens P4'
_diffrn_measurement_method 2\q/\q
_diffrn_radiation_monochromator graphite
_diffrn_radiation_source 'fine-focus sealed tube'
_diffrn_radiation_type MoK\a
_diffrn_radiation_wavelength 0.71073
_diffrn_reflns_av_R_equivalents 0.0333
_diffrn_reflns_av_sigmaI/netI 0.0677
_diffrn_reflns_limit_h_max 8
_diffrn_reflns_limit_h_min -1
_diffrn_reflns_limit_k_max 12
_diffrn_reflns_limit_k_min -1
_diffrn_reflns_limit_l_max 19
_diffrn_reflns_limit_l_min -19
_diffrn_reflns_number 2729
_diffrn_reflns_theta_max 25
_diffrn_reflns_theta_min 2.37
_diffrn_standards_decay_% 1.55
_diffrn_standards_interval_count 97
_diffrn_standards_number 3
_exptl_absorpt_coefficient_mu 0.093
_exptl_absorpt_correction_T_max 0.990
_exptl_absorpt_correction_T_min 0.974
_exptl_absorpt_correction_type 'Face-indexed numerical'
_exptl_crystal_colour colorless
_exptl_crystal_density_diffrn 1.311
_exptl_crystal_density_meas 1.300(10)
_exptl_crystal_density_method 'floatation in cyclohexane/CCl~4~'
_exptl_crystal_description 'hexagonal prism'
_exptl_crystal_F_000 456
_exptl_crystal_size_max 0.48
_exptl_crystal_size_mid 0.28
_exptl_crystal_size_min 0.12
_refine_diff_density_max 0.268
_refine_diff_density_min -0.182
_refine_ls_extinction_coef 0.015(5)
_refine_ls_extinction_method 'SHELXTL (Sheldrick, 1994)'
_refine_ls_goodness_of_fit_all 1.037
_refine_ls_goodness_of_fit_obs 1.133
_refine_ls_hydrogen_treatment 'H atoms: see below'
_refine_ls_matrix_type full
_refine_ls_number_parameters 152
_refine_ls_number_reflns 1916
_refine_ls_number_restraints 0
_refine_ls_restrained_S_all 1.040
_refine_ls_restrained_S_obs 1.133
_refine_ls_R_factor_all 0.1109
_refine_ls_R_factor_obs .0565
_refine_ls_shift/esd_max -0.027
_refine_ls_shift/esd_mean 0.004
_refine_ls_structure_factor_coef Fsqd
_refine_ls_weighting_scheme
;
calc w = 1/[\s^2^(Fo^2^) + (0.0576P)^2^ + 0.195P]
where P = (Fo^2^ + 2Fc^2^)/3
;
_refine_ls_wR_factor_all 0.1481
_refine_ls_wR_factor_obs .1209
_reflns_number_observed 1135
_reflns_number_total 1917
_reflns_observed_criterion >2sigma(I)
_cod_data_source_file fg1238.cif
_cod_data_source_block lalancette
_cod_depositor_comments
;
The following automatic conversions were performed:
'_geom_bond_publ_flag' value 'Y' changed to 'y' according to
'/home/saulius/struct/CIF-dictionaries/cif_core.dic' dictionary named
'cif_core.dic' version 2.4.1 from 2010-06-29 (6 times).

Automatic conversion script
Id: cif_fix_enum 1527 2010-12-29 10:47:43Z saulius 

The following automatic conversions were performed:

'_geom_bond_publ_flag' value 'Y' changed to 'y' according to
/home/saulius/struct/CIF-dictionaries/cif_core.dic dictionary named
'cif_core.dic' version 2.4.1 from 2010-06-29 (6
times).

'_geom_angle_publ_flag' value 'Y' changed to 'y' according
to /home/saulius/struct/CIF-dictionaries/cif_core.dic dictionary
named 'cif_core.dic' version 2.4.1 from 2010-06-29 (6
times).

'_geom_torsion_publ_flag' value 'Y' changed to 'y' according
to /home/saulius/struct/CIF-dictionaries/cif_core.dic dictionary
named 'cif_core.dic' version 2.4.1 from 2010-06-29 (2 times).

Automatic conversion script
Id: cif_fix_values 1715 2011-07-08 13:25:40Z adriana 
;
_cod_original_sg_symbol_H-M 'P 21/n'
_cod_database_code 2006109

loop_
_symmetry_equiv_pos_as_xyz
'x, y, z'
'-x+1/2, y+1/2, -z+1/2'
'-x, -y, -z'
'x-1/2, -y-1/2, z-1/2'

loop_
_atom_site_aniso_label
_atom_site_aniso_U_11
_atom_site_aniso_U_22
_atom_site_aniso_U_33
_atom_site_aniso_U_12
_atom_site_aniso_U_13
_atom_site_aniso_U_23
O1 .073(2) .0572(13) .0685(14) -.0217(13) .0155(12) -.0141(11)
O2 .090(2) .101(2) .067(2) .051(2) .0237(14) .0234(14)
O3 .097(2) .099(2) .063(2) .050(2) .0336(14) .0359(13)
C1 .057(2) .038(2) .048(2) .001(2) .0016(14) .0017(13)
C2 .059(2) .044(2) .048(2) .004(2) .0096(15) -.0034(14)
C2A .045(2) .0393(15) .048(2) .0056(13) .0073(13) .0022(13)
C3 .050(2) .061(2) .065(2) .008(2) .011(2) .002(2)
C4 .047(2) .070(2) .091(3) -.009(2) .014(2) .005(2)
C5 .051(2) .060(2) .085(2) -.006(2) .001(2) -.006(2)
C5A .050(2) .038(2) .055(2) .0049(14) -.0015(15) -.0038(13)
C6 .070(2) .054(2) .050(2) .004(2) -.005(2) -.013(2)
C7 .080(3) .060(2) .048(2) .005(2) .015(2) -.002(2)
C8 .065(2) .045(2) .052(2) .000(2) .013(2) .0037(15)
C8A .048(2) .0365(14) .043(2) .0032(14) .0044(13) .0022(13)
C8B .045(2) .0347(14) .047(2) .0102(13) .0039(13) .0043(13)
C9 .047(2) .044(2) .049(2) .0041(15) .0124(14) .0034(14)

loop_
_atom_site_label
_atom_site_fract_x
_atom_site_fract_y
_atom_site_fract_z
_atom_site_U_iso_or_equiv
_atom_site_thermal_displace_type
_atom_site_calc_flag
_atom_site_refinement_flags
_atom_site_occupancy
_atom_site_disorder_group
_atom_site_type_symbol
O1 .3479(3) 1.0183(2) .60808(13) .0656(7) Uani d . 1 . O
O2 .1980(4) .6193(3) .68699(14) .0848(9) Uani d . 1 . O
O3 .0023(4) .6910(3) .77417(15) .0842(9) Uani d . 1 . O
H3 .068(5) .638(3) .805(2) .080 Uiso d . 1 . H
C1 .2143(5) .9367(3) .6023(2) .0484(8) Uani d . 1 . C
C2 .0617(5) .9227(3) .6617(2) .0501(8) Uani d . 1 . C
C2A -.0406(4) .7885(3) .6391(2) .0440(7) Uani d . 1 . C
C3 -.2681(4) .7785(3) .6337(2) .0585(9) Uani d . 1 . C
C4 -.3355(5) .6442(3) .5975(2) .0690(10) Uani d . 1 . C
C5 -.2865(5) .6195(3) .5090(2) .0663(10) Uani d . 1 . C
C5A -.0963(4) .6810(3) .4917(2) .0488(8) Uani d . 1 . C
C6 -.0199(5) .6702(3) .4159(2) .0597(9) Uani d . 1 . C
C7 .1460(5) .7393(3) .4002(2) .0620(9) Uani d . 1 . C
C8 .2406(5) .8272(3) .4584(2) .0534(8) Uani d . 1 . C
C8A .1667(4) .8402(2) .5341(2) .0430(7) Uani d . 1 . C
C8B .0094(4) .7636(2) .5516(2) .0425(7) Uani d . 1 . C
C9 .0670(4) .6898(3) .7010(2) .0463(7) Uani d . 1 . C
H2A -.0352(5) .9930(3) .6531(2) .064(6) Uiso calc R 1 . H
H2B .1261(5) .9238(3) .7202(2) .064(6) Uiso calc R 1 . H
H3A -.3052(4) .7888(3) .6896(2) .077(4) Uiso calc R 1 . H
H3B -.3325(4) .8470(3) .5975(2) .077(4) Uiso calc R 1 . H
H4A -.2723(5) .5770(3) .6352(2) .077(4) Uiso calc R 1 . H
H4B -.4787(5) .6364(3) .5959(2) .077(4) Uiso calc R 1 . H
H5A -.2782(5) .5259(3) .5006(2) .077(4) Uiso calc R 1 . H
H5B -.3956(5) .6522(3) .4680(2) .077(4) Uiso calc R 1 . H
H6 -.0830(5) .6145(3) .3742(2) .073(6) Uiso calc R 1 . H
H7 .1946(5) .7263(3) .3495(2) .073(6) Uiso calc R 1 . H
H8 .3497(5) .8757(3) .4473(2) .073(6) Uiso calc R 1 . H

loop_
_atom_type_symbol
_atom_type_description
_atom_type_scat_dispersion_real
_atom_type_scat_dispersion_imag
_atom_type_scat_source
C C 0.0033 0.0016 'International Tables Vol C Tables 4.2.6.8 and 6.1.1.4'
H H 0.0000 0.0000 'International Tables Vol C Tables 4.2.6.8 and 6.1.1.4'
O O 0.0106 0.0060 'International Tables Vol C Tables 4.2.6.8 and 6.1.1.4'

loop_
_geom_angle_atom_site_label_1
_geom_angle_atom_site_label_2
_geom_angle_atom_site_label_3
_geom_angle
_geom_angle_publ_flag
C9 O3 H3 108(2) no
O1 C1 C8A 126.1(3) y
O1 C1 C2 125.9(3) y
C8A C1 C2 108.0(2) y
C1 C2 C2A 105.1(2) no
C8B C2A C9 109.7(2) no
C8B C2A C3 107.7(2) no
C9 C2A C3 111.7(2) no
C8B C2A C2 102.0(2) no
C9 C2A C2 106.4(2) no
C3 C2A C2 118.7(2) no
C4 C3 C2A 108.7(2) no
C5 C4 C3 113.9(3) no
C5A C5 C4 114.8(3) no
C8B C5A C6 115.2(3) no
C8B C5A C5 119.7(3) no
C6 C5A C5 124.9(3) no
C7 C6 C5A 122.6(3) no
C8 C7 C6 121.2(3) no
C7 C8 C8A 117.3(3) no
C8B C8A C8 120.9(3) no
C8B C8A C1 108.5(2) no
C8 C8A C1 130.2(3) no
C8A C8B C5A 122.4(3) no
C8A C8B C2A 112.4(2) no
C5A C8B C2A 125.1(3) no
O2 C9 O3 122.3(3) y
O2 C9 C2A 125.2(3) y
O3 C9 C2A 112.5(3) y

loop_
_geom_bond_atom_site_label_1
_geom_bond_atom_site_label_2
_geom_bond_site_symmetry_2
_geom_bond_distance
_geom_bond_publ_flag
O1 C1 . 1.225(3) y
O2 C9 . 1.192(3) y
O3 C9 . 1.311(3) y
C1 C8A . 1.470(4) y
C1 C2 . 1.514(4) y
C2 C2A . 1.555(4) no
C2A C8B . 1.511(4) no
C2A C9 . 1.520(4) y
C2A C3 . 1.535(4) no
C3 C4 . 1.533(5) no
C4 C5 . 1.523(4) no
C5 C5A . 1.499(4) no
C5A C8B . 1.391(4) no
C5A C6 . 1.394(4) no
C6 C7 . 1.384(4) no
C7 C8 . 1.379(4) no
C8 C8A . 1.387(4) no
C8A C8B . 1.386(4) no

loop_
_geom_torsion_atom_site_label_1
_geom_torsion_atom_site_label_2
_geom_torsion_atom_site_label_3
_geom_torsion_atom_site_label_4
_geom_torsion
_geom_torsion_publ_flag
O1 C1 C2 C2A -167.7(3) ?
C8A C1 C2 C2A 15.5(3) ?
C1 C2 C2A C8B -19.3(3) ?
C1 C2 C2A C9 95.7(3) ?
C1 C2 C2A C3 -137.4(3) ?
C8B C2A C3 C4 56.2(3) ?
C9 C2A C3 C4 -64.3(3) ?
C2 C2A C3 C4 171.3(2) ?
C2A C3 C4 C5 -60.5(4) yes
C3 C4 C5 C5A 33.7(4) ?
C4 C5 C5A C8B -6.0(4) ?
C4 C5 C5A C6 179.1(3) ?
C8B C5A C6 C7 -1.7(4) ?
C5 C5A C6 C7 173.5(3) ?
C5A C6 C7 C8 -2.5(5) ?
C6 C7 C8 C8A 2.0(4) ?
C7 C8 C8A C8B 2.7(4) ?
C7 C8 C8A C1 -170.1(3) ?
O1 C1 C8A C8B 178.4(3) ?
C2 C1 C8A C8B -4.7(3) ?
O1 C1 C8A C8 -8.0(5) ?
C2 C1 C8A C8 168.8(3) ?
C8 C8A C8B C5A -7.3(4) ?
C1 C8A C8B C5A 167.0(2) ?
C8 C8A C8B C2A 177.0(2) ?
C1 C8A C8B C2A -8.7(3) ?
C6 C5A C8B C8A 6.5(4) ?
C5 C5A C8B C8A -169.0(3) ?
C6 C5A C8B C2A -178.4(2) ?
C5 C5A C8B C2A 6.2(4) ?
C9 C2A C8B C8A -94.7(3) ?
C3 C2A C8B C8A 143.5(2) ?
C2 C2A C8B C8A 17.8(3) ?
C9 C2A C8B C5A 89.7(3) ?
C3 C2A C8B C5A -32.0(3) ?
C2 C2A C8B C5A -157.8(3) ?
C3 C2A C9 O2 131.9(3) ?
C2 C2A C9 O2 -97.1(3) ?
C8B C2A C9 O3 -168.4(3) ?
C3 C2A C9 O3 -49.1(3) ?
C2 C2A C9 O3 81.9(3) ?
H3B C3 C4 H4A -178.6 y
O2 C9 C2A C8B 12.6(4) y

loop_
_cod_related_entry_id
_cod_related_entry_database
_cod_related_entry_code
1 ChemSpider 21137760
